data_4125014
loop_
_publ_author_name
'Protchenko, Andrey V.'
'Bates, Joshua I.'
'Saleh, Liban M. A.'
'Blake, Matthew P.'
'Schwarz, Andrew D.'
'Kolychev, Eugene L.'
'Thompson, Amber L.'
'Jones, Cameron'
'Mountford, Philip'
'Aldridge, Simon'

_publ_section_title
;
 Enabling and Probing Oxidative Addition and Reductive Elimination at a
 Group 14 Metal Center: Cleavage and Functionalization of E-H Bonds by a
 Bis(boryl)stannylene.
;
_journal_issue 13
_journal_name_full 'Journal of the American Chemical Society'
_journal_page_first 4555
_journal_page_last 4564
_journal_paper_doi 10.1021/jacs.6b00710
_journal_volume 138
_journal_year 2016
_chemical_absolute_configuration unk
_chemical_formula_moiety 'C24 B1 F20 K1'
_chemical_formula_sum 'C24 B F20 K'
_chemical_formula_weight 718.13
_space_group_IT_number 4
_symmetry_cell_setting monoclinic
_symmetry_space_group_name_Hall 'P 2yb'
_symmetry_space_group_name_H-M 'P 1 21 1'
_atom_sites_solution_hydrogens difmap
_atom_sites_solution_primary other
_cell_angle_alpha 90
_cell_angle_beta 113.934(3)
_cell_angle_gamma 90
_cell_formula_units_Z 4
_cell_length_a 14.7357(4)
_cell_length_b 9.6701(2)
_cell_length_c 18.1354(5)
_cell_measurement_reflns_used 12592
_cell_measurement_temperature 150
_cell_measurement_theta_max 76
_cell_measurement_theta_min 3
_cell_volume 2362.01(12)
_computing_cell_refinement 'CrysAlis, (Oxford Diffraction, 2002)'
_computing_data_collection 'SuperNova, (Oxford Diffraction, 2010)'
_computing_data_reduction 'CrysAlis, (Oxford Diffraction, 2002)'
_computing_molecular_graphics 'CAMERON (Watkin et al., 1996)'
_computing_publication_material 'CRYSTALS (Betteridge et al., 2003)'
_computing_structure_refinement 'CRYSTALS (Betteridge et al., 2003)'
_computing_structure_solution 'Superflip (Palatinus & Chapuis, 2007)'
_diffrn_ambient_temperature 150
_diffrn_measured_fraction_theta_full 0.995
_diffrn_measured_fraction_theta_max 0.995
_diffrn_measurement_device Area
_diffrn_measurement_device_type 'Oxford Diffraction SuperNova'
_diffrn_measurement_method \w
_diffrn_radiation_monochromator graphite
_diffrn_radiation_type 'Cu K\a'
_diffrn_radiation_wavelength 1.54180
_diffrn_reflns_av_R_equivalents 0.040
_diffrn_reflns_limit_h_max 18
_diffrn_reflns_limit_h_min -18
_diffrn_reflns_limit_k_max 12
_diffrn_reflns_limit_k_min -12
_diffrn_reflns_limit_l_max 19
_diffrn_reflns_limit_l_min -22
_diffrn_reflns_number 28156
_diffrn_reflns_theta_full 76.330
_diffrn_reflns_theta_max 76.330
_diffrn_reflns_theta_min 3.281
_diffrn_standards_number 0
_exptl_absorpt_coefficient_mu 3.651
_exptl_absorpt_correction_T_max 0.86
_exptl_absorpt_correction_T_min 0.66
_exptl_absorpt_correction_type multi-scan
_exptl_absorpt_process_details 'CrysAlis, (Oxford Diffraction, 2002)'
_exptl_crystal_colour colourless
_exptl_crystal_density_diffrn 2.019
_exptl_crystal_density_method 'not measured'
_exptl_crystal_description plate
_exptl_crystal_F_000 1392
_exptl_crystal_size_max 0.200
_exptl_crystal_size_mid 0.080
_exptl_crystal_size_min 0.040
_refine_diff_density_max 0.22
_refine_diff_density_min -0.35
_refine_ls_extinction_method None
_refine_ls_goodness_of_fit_ref 0.9923
_refine_ls_hydrogen_treatment noref
_refine_ls_matrix_type full
_refine_ls_number_parameters 829
_refine_ls_number_reflns 9391
_refine_ls_number_restraints 1
_refine_ls_R_factor_all 0.0489
_refine_ls_R_factor_gt 0.0467
_refine_ls_shift/su_max 0.0002089
_refine_ls_shift/su_mean 0.0000113
_refine_ls_structure_factor_coef Fsqd
_refine_ls_weighting_details
;
 Method= Modified Sheldrick 
 w=1/[\s^2^(F^2^) + ( 0.06P)^2^ + 3.20P] 
 ,where P=(max(Fo^2^,0) + 2Fc^2^)/3 
;
_refine_ls_weighting_scheme calc
_refine_ls_wR_factor_all 0.1192
_refine_ls_wR_factor_gt 0.1172
_refine_ls_wR_factor_ref 0.1192
_reflns_limit_h_max 16
_reflns_limit_h_min -18
_reflns_limit_k_max 12
_reflns_limit_k_min -12
_reflns_limit_l_max 22
_reflns_limit_l_min 0
_reflns_number_gt 8939
_reflns_number_total 9425
_reflns_threshold_expression I>2.0\s(I)
_oxford_diffrn_Wilson_B_factor 0.00
_oxford_diffrn_Wilson_scale 0.00
_oxford_refine_ls_r_factor_ref 0.0489
_oxford_refine_ls_scale 5.29(8)
_oxford_reflns_number_all 9391
_oxford_reflns_threshold_expression_ref I>-3.0\s(I)
_oxford_structure_analysis_title 'E:\Aldridge\068apek15\CRYSTALS\0 At 14:21 on'
_cod_data_source_file ja6b00710_si_002.cif
_cod_data_source_block KBorate
_cod_depositor_comments
;
The following automatic conversions were performed:

'_atom_sites_solution_primary' value 'Other' changed to 'other'
according to
/usr/data/users/saulius/crontab/automatic-downloads/rss-feeds/ACS/lib/dictionaries/cif_core.dic
dictionary named 'cif_core.dic' version 2.4.2 from 2011-04-26.

Automatic conversion script
Id: cif_fix_values 4268 2015-11-12 08:31:59Z antanas 

 Adding full bibliography for 4125002--4125015.cif.
;
_cod_original_sg_symbol_H-M 'P 21 '
_cod_original_formula_sum 'C24 B1 F20 K1'
_cod_database_code 4125014

loop_
_symmetry_equiv_pos_as_xyz
x,y,z
-x,y+1/2,-z

loop_
_atom_site_label
_atom_site_type_symbol
_atom_site_fract_x
_atom_site_fract_y
_atom_site_fract_z
_atom_site_U_iso_or_equiv
_atom_site_occupancy
_atom_site_adp_type
K1 K 0.25015(6) -0.16141(10) -0.03025(5) 0.0356 1.0000 Uani
K2 K 0.26917(7) 0.07191(10) 0.48502(5) 0.0402 1.0000 Uani
F3 F 0.33567(16) 0.0470(2) 0.07557(11) 0.0320 1.0000 Uani
C4 C 0.3243(3) 0.0709(4) 0.1455(2) 0.0271 1.0000 Uani
C5 C 0.3960(3) 0.0264(3) 0.21861(19) 0.0246 1.0000 Uani
C6 C 0.3693(3) 0.0520(4) 0.2828(2) 0.0280 1.0000 Uani
F7 F 0.43110(18) 0.0119(2) 0.35824(12) 0.0368 1.0000 Uani
C8 C 0.2836(3) 0.1170(4) 0.2757(2) 0.0329 1.0000 Uani
F9 F 0.2645(2) 0.1424(3) 0.34151(15) 0.0482 1.0000 Uani
C10 C 0.2162(3) 0.1601(4) 0.2016(3) 0.0371 1.0000 Uani
C11 C 0.2368(3) 0.1358(4) 0.1352(2) 0.0338 1.0000 Uani
F12 F 0.17140(19) 0.1713(3) 0.06115(15) 0.0483 1.0000 Uani
F13 F 0.1316(2) 0.2216(3) 0.19425(19) 0.0590 1.0000 Uani
B14 B 0.4996(3) -0.0566(4) 0.2342(2) 0.0231 1.0000 Uani
C15 C 0.4759(2) -0.2143(3) 0.25792(19) 0.0238 1.0000 Uani
C16 C 0.5171(2) -0.2813(4) 0.3315(2) 0.0259 1.0000 Uani
F17 F 0.59294(17) -0.2252(2) 0.39582(12) 0.0354 1.0000 Uani
C18 C 0.4858(3) -0.4094(4) 0.3474(2) 0.0295 1.0000 Uani
F19 F 0.53118(19) -0.4656(3) 0.42146(14) 0.0414 1.0000 Uani
C20 C 0.4076(3) -0.4761(4) 0.2892(2) 0.0312 1.0000 Uani
F21 F 0.37415(19) -0.5957(2) 0.30491(16) 0.0444 1.0000 Uani
C22 C 0.3641(3) -0.4164(4) 0.2137(2) 0.0300 1.0000 Uani
C23 C 0.3984(3) -0.2901(4) 0.2008(2) 0.0266 1.0000 Uani
F24 F 0.35051(16) -0.2371(2) 0.12524(12) 0.0344 1.0000 Uani
F25 F 0.28953(17) -0.4806(3) 0.15455(15) 0.0422 1.0000 Uani
C26 C 0.5311(2) -0.0536(4) 0.15631(19) 0.0248 1.0000 Uani
C27 C 0.5607(3) -0.1650(4) 0.1231(2) 0.0285 1.0000 Uani
F28 F 0.55443(17) -0.2956(2) 0.14699(13) 0.0350 1.0000 Uani
C29 C 0.5996(3) -0.1533(5) 0.0655(2) 0.0345 1.0000 Uani
F30 F 0.6272(2) -0.2663(3) 0.03707(15) 0.0485 1.0000 Uani
C31 C 0.6090(3) -0.0249(5) 0.0373(2) 0.0372 1.0000 Uani
F32 F 0.6478(2) -0.0084(4) -0.01755(16) 0.0567 1.0000 Uani
C33 C 0.5811(3) 0.0893(4) 0.0681(2) 0.0332 1.0000 Uani
C34 C 0.5434(3) 0.0733(4) 0.1256(2) 0.0287 1.0000 Uani
F35 F 0.52020(18) 0.1909(2) 0.15408(14) 0.0370 1.0000 Uani
F36 F 0.59253(18) 0.2165(3) 0.04229(15) 0.0435 1.0000 Uani
C37 C 0.5988(3) 0.0166(4) 0.30531(19) 0.0261 1.0000 Uani
C38 C 0.6895(3) -0.0506(4) 0.3308(2) 0.0294 1.0000 Uani
F39 F 0.69364(16) -0.1781(2) 0.30147(14) 0.0364 1.0000 Uani
C40 C 0.7783(3) 0.0001(4) 0.3859(2) 0.0332 1.0000 Uani
F41 F 0.86193(17) -0.0750(3) 0.41012(16) 0.0478 1.0000 Uani
C42 C 0.7804(3) 0.1314(4) 0.4166(2) 0.0344 1.0000 Uani
F43 F 0.86490(19) 0.1859(3) 0.46967(15) 0.0535 1.0000 Uani
C44 C 0.6934(3) 0.2044(4) 0.3926(2) 0.0323 1.0000 Uani
C45 C 0.6056(3) 0.1485(4) 0.3372(2) 0.0282 1.0000 Uani
F46 F 0.52573(17) 0.2314(2) 0.31695(14) 0.0374 1.0000 Uani
F47 F 0.6933(2) 0.3318(3) 0.42349(14) 0.0442 1.0000 Uani
F48 F 0.10320(17) -0.0958(2) 0.40743(13) 0.0362 1.0000 Uani
C49 C 0.0278(3) -0.0446(4) 0.3405(2) 0.0282 1.0000 Uani
C50 C -0.0010(3) 0.0876(4) 0.3509(2) 0.0341 1.0000 Uani
F51 F 0.0460(2) 0.1536(3) 0.42152(15) 0.0484 1.0000 Uani
C52 C -0.0787(3) 0.1498(4) 0.2888(3) 0.0349 1.0000 Uani
F53 F -0.1119(2) 0.2753(3) 0.29705(18) 0.0516 1.0000 Uani
C54 C -0.1234(3) 0.0784(4) 0.2175(2) 0.0322 1.0000 Uani
F55 F -0.19827(17) 0.1397(3) 0.15511(15) 0.0450 1.0000 Uani
C56 C -0.0924(3) -0.0533(4) 0.2095(2) 0.0282 1.0000 Uani
C57 C -0.0138(2) -0.1211(4) 0.2709(2) 0.0252 1.0000 Uani
B58 B 0.0099(3) -0.2836(4) 0.2553(2) 0.0247 1.0000 Uani
C59 C -0.0905(2) -0.3639(4) 0.2538(2) 0.0256 1.0000 Uani
C60 C -0.1044(3) -0.3700(4) 0.3251(2) 0.0285 1.0000 Uani
F61 F -0.03388(16) -0.3191(3) 0.39363(12) 0.0356 1.0000 Uani
C62 C -0.1874(3) -0.4241(4) 0.3311(2) 0.0311 1.0000 Uani
F63 F -0.19538(19) -0.4239(3) 0.40278(14) 0.0456 1.0000 Uani
C64 C -0.2631(3) -0.4776(4) 0.2644(2) 0.0319 1.0000 Uani
F65 F -0.34463(18) -0.5296(3) 0.26898(16) 0.0464 1.0000 Uani
C66 C -0.2533(3) -0.4742(4) 0.1923(2) 0.0293 1.0000 Uani
C67 C -0.1690(3) -0.4170(4) 0.1885(2) 0.0275 1.0000 Uani
F68 F -0.16833(15) -0.4183(3) 0.11343(12) 0.0336 1.0000 Uani
F69 F -0.32493(17) -0.5287(3) 0.12581(14) 0.0388 1.0000 Uani
C70 C 0.0308(3) -0.3015(4) 0.1730(2) 0.0280 1.0000 Uani
C71 C 0.0356(3) -0.4327(4) 0.1429(2) 0.0306 1.0000 Uani
F72 F 0.01098(19) -0.5440(2) 0.17585(15) 0.0396 1.0000 Uani
C73 C 0.0657(3) -0.4594(4) 0.0812(2) 0.0331 1.0000 Uani
F74 F 0.0708(2) -0.5887(3) 0.05752(15) 0.0451 1.0000 Uani
C75 C 0.0940(3) -0.3519(5) 0.0472(2) 0.0352 1.0000 Uani
F76 F 0.1269(2) -0.3728(3) -0.01165(15) 0.0486 1.0000 Uani
C77 C 0.0926(3) -0.2207(4) 0.0746(2) 0.0336 1.0000 Uani
C78 C 0.0608(3) -0.1968(4) 0.1356(2) 0.0298 1.0000 Uani
F79 F 0.06247(18) -0.0632(2) 0.15752(14) 0.0381 1.0000 Uani
F80 F 0.12478(19) -0.1137(3) 0.04254(15) 0.0431 1.0000 Uani
C81 C 0.1141(3) -0.3463(4) 0.3252(2) 0.0268 1.0000 Uani
C82 C 0.1266(3) -0.4759(4) 0.3606(2) 0.0288 1.0000 Uani
F83 F 0.04922(17) -0.5621(2) 0.34379(15) 0.0397 1.0000 Uani
C84 C 0.2167(3) -0.5265(4) 0.4154(2) 0.0326 1.0000 Uani
F85 F 0.22154(19) -0.6531(3) 0.44792(14) 0.0430 1.0000 Uani
C86 C 0.3010(3) -0.4473(4) 0.4386(2) 0.0348 1.0000 Uani
F87 F 0.38737(18) -0.4935(3) 0.49282(15) 0.0494 1.0000 Uani
C88 C 0.2933(3) -0.3181(4) 0.4047(2) 0.0336 1.0000 Uani
C89 C 0.2028(3) -0.2735(4) 0.3484(2) 0.0301 1.0000 Uani
F90 F 0.20296(17) -0.1470(3) 0.31639(15) 0.0425 1.0000 Uani
F91 F 0.37360(18) -0.2351(3) 0.42767(16) 0.0488 1.0000 Uani
F92 F -0.14141(16) -0.1159(2) 0.13843(13) 0.0373 1.0000 Uani

loop_
_atom_site_aniso_label
_atom_site_aniso_U_11
_atom_site_aniso_U_22
_atom_site_aniso_U_33
_atom_site_aniso_U_23
_atom_site_aniso_U_13
_atom_site_aniso_U_12
K1 0.0425(4) 0.0399(4) 0.0303(3) 0.0002(3) 0.0208(3) 0.0026(4)
K2 0.0454(4) 0.0394(4) 0.0320(4) 0.0086(3) 0.0117(3) -0.0015(4)
F3 0.0381(11) 0.0350(12) 0.0226(9) 0.0018(8) 0.0120(8) 0.0044(9)
C4 0.0322(16) 0.0237(15) 0.0275(15) -0.0012(13) 0.0144(13) 0.0003(14)
C5 0.0293(16) 0.0212(15) 0.0253(15) -0.0015(12) 0.0131(13) -0.0021(13)
C6 0.0341(17) 0.0222(16) 0.0279(16) -0.0007(12) 0.0127(13) -0.0020(13)
F7 0.0483(12) 0.0393(12) 0.0235(9) 0.0029(9) 0.0153(9) 0.0011(10)
C8 0.047(2) 0.0260(17) 0.0369(18) -0.0049(14) 0.0283(16) -0.0026(15)
F9 0.0689(17) 0.0448(13) 0.0499(14) -0.0007(11) 0.0438(13) 0.0062(13)
C10 0.0357(19) 0.032(2) 0.049(2) -0.0014(16) 0.0238(17) 0.0065(16)
C11 0.0366(18) 0.0276(17) 0.0352(18) 0.0016(14) 0.0125(15) 0.0052(15)
F12 0.0438(13) 0.0523(16) 0.0412(12) 0.0091(11) 0.0094(10) 0.0204(12)
F13 0.0547(16) 0.0590(18) 0.0739(19) 0.0079(14) 0.0371(15) 0.0281(14)
B14 0.0283(17) 0.0197(16) 0.0221(16) -0.0002(13) 0.0111(13) 0.0008(14)
C15 0.0269(15) 0.0214(15) 0.0245(14) -0.0012(12) 0.0118(12) 0.0024(12)
C16 0.0266(15) 0.0250(16) 0.0240(15) -0.0016(12) 0.0082(12) -0.0012(13)
F17 0.0412(12) 0.0338(11) 0.0238(9) 0.0010(8) 0.0055(9) -0.0078(9)
C18 0.0331(17) 0.0259(17) 0.0305(16) 0.0078(13) 0.0139(14) 0.0053(14)
F19 0.0480(13) 0.0372(12) 0.0353(11) 0.0148(9) 0.0131(10) 0.0018(10)
C20 0.0325(17) 0.0219(16) 0.0427(19) 0.0038(14) 0.0189(15) -0.0002(14)
F21 0.0461(13) 0.0257(11) 0.0635(15) 0.0087(10) 0.0243(12) -0.0051(10)
C22 0.0251(15) 0.0256(16) 0.0372(17) -0.0034(14) 0.0106(14) -0.0015(14)
C23 0.0284(16) 0.0245(16) 0.0258(15) 0.0013(12) 0.0099(13) 0.0018(13)
F24 0.0373(11) 0.0317(11) 0.0246(9) 0.0009(8) 0.0027(8) -0.0025(9)
F25 0.0344(11) 0.0340(12) 0.0478(13) -0.0048(10) 0.0061(10) -0.0101(10)
C26 0.0243(15) 0.0254(16) 0.0232(14) -0.0021(12) 0.0081(12) -0.0018(13)
C27 0.0298(16) 0.0288(17) 0.0274(15) 0.0001(14) 0.0120(13) -0.0008(14)
F28 0.0458(12) 0.0248(10) 0.0413(11) -0.0021(9) 0.0247(10) 0.0018(9)
C29 0.0331(17) 0.040(2) 0.0316(17) -0.0060(16) 0.0148(14) 0.0041(16)
F30 0.0574(15) 0.0529(15) 0.0469(13) -0.0091(12) 0.0330(12) 0.0098(13)
C31 0.0320(18) 0.052(2) 0.0301(17) 0.0037(16) 0.0157(15) -0.0018(17)
F32 0.0617(16) 0.077(2) 0.0497(14) 0.0112(14) 0.0418(13) 0.0028(15)
C33 0.0299(16) 0.037(2) 0.0318(17) 0.0084(15) 0.0120(14) -0.0040(15)
C34 0.0289(16) 0.0293(17) 0.0271(15) 0.0014(14) 0.0106(13) -0.0038(14)
F35 0.0493(13) 0.0236(10) 0.0415(12) 0.0008(9) 0.0219(10) -0.0017(9)
F36 0.0425(12) 0.0437(13) 0.0463(13) 0.0136(11) 0.0200(10) -0.0082(11)
C37 0.0311(17) 0.0237(15) 0.0241(15) -0.0008(12) 0.0117(13) -0.0032(13)
C38 0.0335(17) 0.0267(17) 0.0278(16) -0.0016(13) 0.0123(14) -0.0018(14)
F39 0.0358(11) 0.0290(11) 0.0420(11) -0.0066(9) 0.0133(9) 0.0044(9)
C40 0.0262(17) 0.040(2) 0.0320(17) 0.0019(15) 0.0107(14) -0.0001(15)
F41 0.0297(11) 0.0538(15) 0.0533(14) 0.0001(12) 0.0101(10) 0.0052(11)
C42 0.0328(18) 0.039(2) 0.0283(16) -0.0026(15) 0.0088(14) -0.0113(16)
F43 0.0396(13) 0.0620(17) 0.0442(13) -0.0114(13) 0.0020(11) -0.0168(12)
C44 0.044(2) 0.0259(17) 0.0282(16) -0.0065(13) 0.0164(15) -0.0089(15)
C45 0.0321(17) 0.0246(16) 0.0288(16) 0.0004(13) 0.0131(13) -0.0023(14)
F46 0.0380(11) 0.0240(10) 0.0471(13) -0.0066(9) 0.0140(10) 0.0015(9)
F47 0.0587(14) 0.0296(12) 0.0417(12) -0.0135(10) 0.0177(11) -0.0122(11)
F48 0.0397(11) 0.0295(11) 0.0281(10) 0.0019(8) 0.0019(9) 0.0043(9)
C49 0.0264(16) 0.0232(16) 0.0310(16) 0.0043(13) 0.0073(13) 0.0014(13)
C50 0.0364(18) 0.0262(17) 0.0358(18) -0.0044(15) 0.0106(15) -0.0039(15)
F51 0.0561(15) 0.0320(12) 0.0440(13) -0.0122(10) 0.0068(11) -0.0015(11)
C52 0.0332(18) 0.0193(16) 0.050(2) 0.0017(15) 0.0150(16) 0.0032(14)
F53 0.0495(14) 0.0232(11) 0.0728(17) -0.0032(11) 0.0153(13) 0.0073(11)
C54 0.0263(16) 0.0274(17) 0.0382(18) 0.0100(15) 0.0083(14) 0.0028(14)
F55 0.0351(12) 0.0362(12) 0.0500(13) 0.0139(11) 0.0033(10) 0.0112(10)
C56 0.0280(16) 0.0250(17) 0.0295(16) 0.0022(13) 0.0096(13) -0.0024(13)
C57 0.0259(15) 0.0241(16) 0.0257(15) 0.0027(12) 0.0105(13) -0.0001(12)
B58 0.0266(17) 0.0203(17) 0.0282(17) 0.0028(13) 0.0120(14) 0.0005(14)
C59 0.0290(16) 0.0206(14) 0.0287(15) 0.0006(13) 0.0132(13) 0.0020(13)
C60 0.0312(17) 0.0242(15) 0.0292(16) 0.0019(13) 0.0113(14) 0.0023(14)
F61 0.0364(11) 0.0419(12) 0.0263(9) -0.0027(9) 0.0106(8) -0.0020(10)
C62 0.0384(18) 0.0281(16) 0.0329(17) 0.0037(15) 0.0207(15) 0.0039(15)
F63 0.0524(14) 0.0576(15) 0.0369(11) 0.0025(11) 0.0284(10) -0.0051(12)
C64 0.0327(17) 0.0275(17) 0.0418(19) 0.0035(15) 0.0214(15) 0.0009(14)
F65 0.0419(12) 0.0519(15) 0.0546(14) -0.0001(12) 0.0290(11) -0.0114(11)
C66 0.0291(16) 0.0235(16) 0.0353(17) -0.0029(13) 0.0132(14) -0.0021(13)
C67 0.0317(16) 0.0240(15) 0.0293(15) 0.0010(13) 0.0152(13) 0.0032(14)
F68 0.0348(10) 0.0408(12) 0.0265(9) -0.0048(9) 0.0138(8) -0.0061(10)
F69 0.0338(11) 0.0412(13) 0.0415(12) -0.0119(10) 0.0153(9) -0.0101(10)
C70 0.0268(16) 0.0277(17) 0.0305(16) 0.0024(14) 0.0126(13) 0.0017(13)
C71 0.0292(16) 0.0284(17) 0.0341(17) 0.0017(15) 0.0129(14) 0.0026(14)
F72 0.0534(13) 0.0246(10) 0.0492(13) 0.0035(9) 0.0296(11) 0.0043(10)
C73 0.0303(17) 0.0317(19) 0.0357(17) -0.0043(14) 0.0118(14) 0.0040(14)
F74 0.0571(15) 0.0356(12) 0.0472(13) -0.0085(10) 0.0258(12) 0.0052(11)
C75 0.0314(17) 0.046(2) 0.0326(17) -0.0005(16) 0.0172(14) 0.0042(16)
F76 0.0585(15) 0.0565(15) 0.0446(13) -0.0063(12) 0.0351(12) 0.0007(13)
C77 0.0319(17) 0.0367(19) 0.0342(18) 0.0077(15) 0.0156(15) -0.0006(15)
C78 0.0285(17) 0.0296(18) 0.0329(17) 0.0010(14) 0.0140(14) 0.0008(14)
F79 0.0489(13) 0.0270(11) 0.0473(12) 0.0003(9) 0.0288(11) -0.0044(10)
F80 0.0491(13) 0.0444(14) 0.0475(13) 0.0050(10) 0.0314(11) -0.0042(11)
C81 0.0275(16) 0.0250(17) 0.0283(16) 0.0027(13) 0.0115(13) 0.0037(13)
C82 0.0321(17) 0.0252(16) 0.0307(16) 0.0015(13) 0.0145(14) 0.0005(14)
F83 0.0385(12) 0.0263(11) 0.0516(13) 0.0097(10) 0.0154(10) -0.0007(9)
C84 0.041(2) 0.0302(18) 0.0297(17) 0.0085(14) 0.0177(15) 0.0124(16)
F85 0.0537(13) 0.0303(11) 0.0449(12) 0.0156(10) 0.0198(11) 0.0130(11)
C86 0.0327(18) 0.043(2) 0.0290(16) 0.0052(15) 0.0130(14) 0.0123(16)
F87 0.0336(12) 0.0665(17) 0.0427(13) 0.0169(12) 0.0098(10) 0.0160(12)
C88 0.0260(16) 0.041(2) 0.0346(18) 0.0019(15) 0.0134(14) -0.0002(15)
C89 0.0317(17) 0.0247(17) 0.0352(17) 0.0060(14) 0.0150(14) 0.0031(14)
F90 0.0349(11) 0.0334(12) 0.0563(14) 0.0149(11) 0.0156(10) -0.0031(10)
F91 0.0299(11) 0.0545(16) 0.0562(14) 0.0052(12) 0.0116(11) -0.0066(11)
F92 0.0362(11) 0.0378(12) 0.0294(10) 0.0003(9) 0.0046(9) 0.0048(9)

loop_
_atom_type_symbol
_atom_type_scat_dispersion_real
_atom_type_scat_dispersion_imag
_atom_type_scat_Cromer_Mann_a1
_atom_type_scat_Cromer_Mann_b1
_atom_type_scat_Cromer_Mann_a2
_atom_type_scat_Cromer_Mann_b2
_atom_type_scat_Cromer_Mann_a3
_atom_type_scat_Cromer_Mann_b3
_atom_type_scat_Cromer_Mann_a4
_atom_type_scat_Cromer_Mann_b4
_atom_type_scat_Cromer_Mann_c
_atom_type_scat_source
C 0.0181 0.0091 2.3100 20.8439 1.0200 10.2075 1.5886 0.5687 0.8650 51.6512 0.2156 'International Tables Vol C 4.2.6.8 and 6.1.1.4'
H 0.0000 0.0000 0.4930 10.5109 0.3229 26.1257 0.1402 3.1424 0.0408 57.7998 0.0030 'International Tables Vol C 4.2.6.8 and 6.1.1.4'
B 0.0090 0.0039 2.0545 23.2185 1.3326 1.0210 1.0979 60.3498 0.7068 0.1403 -0.1932 'International Tables Vol C 4.2.6.8 and 6.1.1.4'
F 0.0727 0.0534 3.5392 10.2825 2.6412 4.2944 1.5170 0.2615 1.0243 26.1476 0.2776 'International Tables Vol C 4.2.6.8 and 6.1.1.4'
K 0.3868 1.0657 8.2186 12.7949 7.4398 0.7748 1.0519 213.1870 0.8659 41.6841 1.4228 'International Tables Vol C 4.2.6.8 and 6.1.1.4'

loop_
_geom_angle_atom_site_label_1
_geom_angle_atom_site_label_2
_geom_angle_atom_site_label_3
_geom_angle
_geom_angle_publ_flag
F3 C4 C5 120.1(3) yes
F3 C4 C11 114.3(3) yes
C5 C4 C11 125.5(3) yes
C4 C5 C6 112.3(3) yes
C4 C5 B14 127.6(3) yes
C6 C5 B14 120.0(3) yes
C5 C6 F7 119.3(3) yes
C5 C6 C8 124.4(3) yes
F7 C6 C8 116.3(3) yes
C6 C8 F9 120.9(4) yes
C6 C8 C10 120.4(3) yes
F9 C8 C10 118.8(3) yes
C8 C10 C11 118.4(3) yes
C8 C10 F13 120.5(4) yes
C11 C10 F13 121.1(4) yes
C10 C11 C4 119.0(3) yes
C10 C11 F12 120.5(4) yes
C4 C11 F12 120.4(3) yes
C5 B14 C15 102.4(3) yes
C5 B14 C26 114.0(3) yes
C15 B14 C26 113.5(3) yes
C5 B14 C37 112.8(3) yes
C15 B14 C37 113.6(3) yes
C26 B14 C37 101.0(3) yes
B14 C15 C16 128.7(3) yes
B14 C15 C23 119.0(3) yes
C16 C15 C23 112.1(3) yes
C15 C16 F17 121.8(3) yes
C15 C16 C18 124.4(3) yes
F17 C16 C18 113.8(3) yes
C16 C18 F19 119.5(3) yes
C16 C18 C20 120.3(3) yes
F19 C18 C20 120.1(3) yes
C18 C20 F21 120.8(3) yes
C18 C20 C22 118.4(3) yes
F21 C20 C22 120.8(3) yes
C20 C22 C23 118.9(3) yes
C20 C22 F25 120.1(3) yes
C23 C22 F25 121.0(3) yes
C15 C23 C22 125.8(3) yes
C15 C23 F24 118.9(3) yes
C22 C23 F24 115.3(3) yes
B14 C26 C27 127.0(3) yes
B14 C26 C34 119.0(3) yes
C27 C26 C34 113.4(3) yes
C26 C27 F28 120.9(3) yes
C26 C27 C29 124.2(4) yes
F28 C27 C29 114.9(3) yes
C27 C29 F30 120.4(4) yes
C27 C29 C31 119.3(4) yes
F30 C29 C31 120.2(3) yes
C29 C31 F32 121.4(4) yes
C29 C31 C33 119.0(3) yes
F32 C31 C33 119.6(4) yes
C31 C33 C34 119.9(4) yes
C31 C33 F36 119.4(3) yes
C34 C33 F36 120.7(4) yes
C26 C34 C33 124.1(4) yes
C26 C34 F35 119.8(3) yes
C33 C34 F35 116.1(3) yes
B14 C37 C38 119.0(3) yes
B14 C37 C45 127.3(3) yes
C38 C37 C45 113.3(3) yes
C37 C38 F39 119.1(3) yes
C37 C38 C40 125.5(4) yes
F39 C38 C40 115.4(3) yes
C38 C40 F41 121.5(4) yes
C38 C40 C42 118.6(4) yes
F41 C40 C42 119.9(3) yes
C40 C42 F43 121.0(4) yes
C40 C42 C44 118.7(3) yes
F43 C42 C44 120.3(4) yes
C42 C44 C45 120.5(3) yes
C42 C44 F47 119.7(3) yes
C45 C44 F47 119.8(4) yes
C37 C45 C44 123.3(3) yes
C37 C45 F46 121.8(3) yes
C44 C45 F46 114.9(3) yes
F48 C49 C50 113.6(3) yes
F48 C49 C57 121.4(3) yes
C50 C49 C57 125.1(3) yes
C49 C50 F51 120.0(3) yes
C49 C50 C52 119.5(3) yes
F51 C50 C52 120.6(4) yes
C50 C52 F53 121.6(4) yes
C50 C52 C54 118.2(3) yes
F53 C52 C54 120.2(3) yes
C52 C54 F55 118.9(4) yes
C52 C54 C56 120.6(3) yes
F55 C54 C56 120.5(3) yes
C54 C56 C57 123.4(3) yes
C54 C56 F92 116.5(3) yes
C57 C56 F92 120.2(3) yes
C56 C57 C49 113.2(3) yes
C56 C57 B58 118.1(3) yes
C49 C57 B58 128.3(3) yes
C57 B58 C59 101.5(3) yes
C57 B58 C70 112.5(3) yes
C59 B58 C70 115.4(3) yes
C57 B58 C81 114.2(3) yes
C59 B58 C81 112.6(3) yes
C70 B58 C81 101.4(3) yes
B58 C59 C60 118.1(3) yes
B58 C59 C67 128.3(3) yes
C60 C59 C67 113.2(3) yes
C59 C60 F61 119.5(3) yes
C59 C60 C62 124.2(3) yes
F61 C60 C62 116.3(3) yes
C60 C62 F63 120.2(3) yes
C60 C62 C64 120.3(3) yes
F63 C62 C64 119.5(3) yes
C62 C64 F65 121.1(3) yes
C62 C64 C66 118.0(3) yes
F65 C64 C66 120.8(3) yes
C64 C66 C67 119.9(3) yes
C64 C66 F69 119.7(3) yes
C67 C66 F69 120.3(3) yes
C66 C67 C59 124.3(3) yes
C66 C67 F68 114.5(3) yes
C59 C67 F68 121.2(3) yes
B58 C70 C71 120.5(3) yes
B58 C70 C78 125.4(3) yes
C71 C70 C78 113.3(3) yes
C70 C71 F72 119.1(3) yes
C70 C71 C73 124.7(4) yes
F72 C71 C73 116.1(3) yes
C71 C73 F74 120.8(4) yes
C71 C73 C75 118.8(4) yes
F74 C73 C75 120.3(3) yes
C73 C75 F76 121.2(4) yes
C73 C75 C77 119.5(3) yes
F76 C75 C77 119.3(4) yes
C75 C77 C78 120.4(4) yes
C75 C77 F80 119.3(3) yes
C78 C77 F80 120.2(4) yes
C70 C78 C77 123.2(3) yes
C70 C78 F79 121.8(3) yes
C77 C78 F79 115.1(3) yes
B58 C81 C82 126.3(3) yes
B58 C81 C89 120.8(3) yes
C82 C81 C89 112.7(3) yes
C81 C82 F83 121.0(3) yes
C81 C82 C84 124.0(4) yes
F83 C82 C84 115.0(3) yes
C82 C84 F85 120.0(4) yes
C82 C84 C86 120.5(3) yes
F85 C84 C86 119.5(3) yes
C84 C86 F87 121.0(4) yes
C84 C86 C88 117.9(3) yes
F87 C86 C88 121.1(4) yes
C86 C88 C89 119.7(4) yes
C86 C88 F91 119.9(3) yes
C89 C88 F91 120.4(4) yes
C81 C89 C88 124.9(3) yes
C81 C89 F90 119.5(3) yes
C88 C89 F90 115.6(3) yes

loop_
_geom_bond_atom_site_label_1
_geom_bond_atom_site_label_2
_geom_bond_distance
_geom_bond_publ_flag
F3 C4 1.366(4) yes
C4 C5 1.386(5) yes
C4 C11 1.376(5) yes
C5 C6 1.393(5) yes
C5 B14 1.645(5) yes
C6 F7 1.357(4) yes
C6 C8 1.369(5) yes
C8 F9 1.356(4) yes
C8 C10 1.372(6) yes
C10 C11 1.376(5) yes
C10 F13 1.337(5) yes
C11 F12 1.341(4) yes
B14 C15 1.659(5) yes
B14 C26 1.657(5) yes
B14 C37 1.665(5) yes
C15 C16 1.383(5) yes
C15 C23 1.398(5) yes
C16 F17 1.359(4) yes
C16 C18 1.393(5) yes
C18 F19 1.348(4) yes
C18 C20 1.368(5) yes
C20 F21 1.333(4) yes
C20 C22 1.381(5) yes
C22 C23 1.378(5) yes
C22 F25 1.337(4) yes
C23 F24 1.361(4) yes
C26 C27 1.387(5) yes
C26 C34 1.390(5) yes
C27 F28 1.350(4) yes
C27 C29 1.386(5) yes
C29 F30 1.340(5) yes
C29 C31 1.371(6) yes
C31 F32 1.343(4) yes
C31 C33 1.373(6) yes
C33 C34 1.374(5) yes
C33 F36 1.351(5) yes
C34 F35 1.349(4) yes
C37 C38 1.386(5) yes
C37 C45 1.387(5) yes
C38 F39 1.354(4) yes
C38 C40 1.375(5) yes
C40 F41 1.341(5) yes
C40 C42 1.382(6) yes
C42 F43 1.336(4) yes
C42 C44 1.370(6) yes
C44 C45 1.386(5) yes
C44 F47 1.354(4) yes
C45 F46 1.346(4) yes
F48 C49 1.363(4) yes
C49 C50 1.383(5) yes
C49 C57 1.375(5) yes
C50 F51 1.345(4) yes
C50 C52 1.376(5) yes
C52 F53 1.339(4) yes
C52 C54 1.374(6) yes
C54 F55 1.356(4) yes
C54 C56 1.380(5) yes
C56 C57 1.402(5) yes
C56 F92 1.340(4) yes
C57 B58 1.659(5) yes
B58 C59 1.660(5) yes
B58 C70 1.651(5) yes
B58 C81 1.660(5) yes
C59 C60 1.389(5) yes
C59 C67 1.376(5) yes
C60 F61 1.349(4) yes
C60 C62 1.375(5) yes
C62 F63 1.351(4) yes
C62 C64 1.371(5) yes
C64 F65 1.336(4) yes
C64 C66 1.374(5) yes
C66 C67 1.386(5) yes
C66 F69 1.346(4) yes
C67 F68 1.365(4) yes
C70 C71 1.394(5) yes
C70 C78 1.387(5) yes
C71 F72 1.350(4) yes
C71 C73 1.387(5) yes
C73 F74 1.334(5) yes
C73 C75 1.357(6) yes
C75 F76 1.354(4) yes
C75 C77 1.366(6) yes
C77 C78 1.385(5) yes
C77 F80 1.362(4) yes
C78 F79 1.348(4) yes
C81 C82 1.386(5) yes
C81 C89 1.391(5) yes
C82 F83 1.344(4) yes
C82 C84 1.385(5) yes
C84 F85 1.349(4) yes
C84 C86 1.373(6) yes
C86 F87 1.330(4) yes
C86 C88 1.376(6) yes
C88 C89 1.378(5) yes
C88 F91 1.349(5) yes
C89 F90 1.355(4) yes
